data_2220263
loop_
_publ_author_name
'Li, Jian'
'Liang, Zu-Pei'
'Tai, Xi-Shi'

_publ_section_title
;
 2-Chloro-<i>N</i>-[4-(dimethylamino)benzylidene]aniline
;
_journal_coeditor_code LH2690
_journal_issue 12
_journal_name_full 'Acta Crystallographica Section E'
_journal_page_first o2319
_journal_paper_doi 10.1107/S1600536808036386
_journal_volume 64
_journal_year 2008
_chemical_formula_iupac 'C15 H15 Cl N2'
_chemical_formula_moiety 'C15 H15 Cl N2'
_chemical_formula_sum 'C15 H15 Cl N2'
_chemical_formula_weight 258.74
_chemical_name_systematic
;
2-Chloro-<i>N</i>-[4-(dimethylamino)benzylidene]aniline
;
_space_group_IT_number 19
_symmetry_cell_setting orthorhombic
_symmetry_space_group_name_Hall 'P 2ac 2ab'
_symmetry_space_group_name_H-M 'P 21 21 21'
_atom_sites_solution_hydrogens geom
_atom_sites_solution_primary direct
_atom_sites_solution_secondary difmap
_cell_angle_alpha 90.00
_cell_angle_beta 90.00
_cell_angle_gamma 90.00
_cell_formula_units_Z 4
_cell_length_a 7.7301(8)
_cell_length_b 12.2016(18)
_cell_length_c 14.047(2)
_cell_measurement_reflns_used 1182
_cell_measurement_temperature 298(2)
_cell_measurement_theta_max 20.109
_cell_measurement_theta_min 2.903
_cell_volume 1324.9(3)
_computing_cell_refinement 'SAINT (Bruker, 1997)'
_computing_data_collection 'SMART (Bruker, 1997)'
_computing_data_reduction 'SAINT (Bruker, 1997)'
_computing_molecular_graphics 'SHELXTL (Sheldrick, 2008)'
_computing_publication_material 'SHELXTL (Sheldrick, 2008)'
_computing_structure_refinement 'SHELXL97 (Sheldrick, 2008)'
_computing_structure_solution 'SHELXS97 (Sheldrick, 2008)'
_diffrn_ambient_temperature 298(2)
_diffrn_measured_fraction_theta_full 0.994
_diffrn_measured_fraction_theta_max 0.994
_diffrn_measurement_device_type 'Bruker SMART CCD'
_diffrn_measurement_method '\f and \w'
_diffrn_radiation_monochromator graphite
_diffrn_radiation_source 'fine-focus sealed tube'
_diffrn_radiation_type MoK\a
_diffrn_radiation_wavelength 0.71073
_diffrn_reflns_av_R_equivalents 0.0544
_diffrn_reflns_av_sigmaI/netI 0.0717
_diffrn_reflns_limit_h_max 9
_diffrn_reflns_limit_h_min -9
_diffrn_reflns_limit_k_max 13
_diffrn_reflns_limit_k_min -14
_diffrn_reflns_limit_l_max 16
_diffrn_reflns_limit_l_min -9
_diffrn_reflns_number 5507
_diffrn_reflns_theta_full 25.01
_diffrn_reflns_theta_max 25.01
_diffrn_reflns_theta_min 2.21
_exptl_absorpt_coefficient_mu 0.271
_exptl_absorpt_correction_T_max 0.9230
_exptl_absorpt_correction_T_min 0.8876
_exptl_absorpt_correction_type multi-scan
_exptl_absorpt_process_details '(SADABS; Bruker, 1997)'
_exptl_crystal_colour 'light yellow'
_exptl_crystal_density_diffrn 1.297
_exptl_crystal_density_method 'not measured'
_exptl_crystal_description block
_exptl_crystal_F_000 544
_exptl_crystal_size_max 0.45
_exptl_crystal_size_mid 0.38
_exptl_crystal_size_min 0.30
_refine_diff_density_max 0.175
_refine_diff_density_min -0.181
_refine_ls_abs_structure_details 'Flack (1983), 1358 Friedel pairs'
_refine_ls_abs_structure_Flack -0.07(10)
_refine_ls_extinction_method none
_refine_ls_goodness_of_fit_ref 1.016
_refine_ls_hydrogen_treatment constr
_refine_ls_matrix_type full
_refine_ls_number_parameters 165
_refine_ls_number_reflns 2318
_refine_ls_number_restraints 0
_refine_ls_restrained_S_all 1.016
_refine_ls_R_factor_all 0.0938
_refine_ls_R_factor_gt 0.0447
_refine_ls_shift/su_max 0.000
_refine_ls_shift/su_mean 0.000
_refine_ls_structure_factor_coef Fsqd
_refine_ls_weighting_details 'calc w=1/[\s^2^(Fo^2^)+(0.0377P)^2^] where P=(Fo^2^+2Fc^2^)/3'
_refine_ls_weighting_scheme calc
_refine_ls_wR_factor_gt 0.0832
_refine_ls_wR_factor_ref 0.1048
_reflns_number_gt 1391
_reflns_number_total 2318
_reflns_threshold_expression I>2\s(I)
_cod_data_source_file lh2690.cif
_cod_data_source_block I
_cod_depositor_comments
;
The following automatic conversions were performed:
'_symmetry_cell_setting' value 'Orthorhombic' changed to 'orthorhombic'
according to '/home/saulius/struct/CIF-dictionaries/cif_core.dic'
dictionary named 'cif_core.dic' version 2.4.1 from 2010-06-29.

Automatic conversion script
Id: cif_fix_enum 1527 2010-12-29 10:47:43Z saulius 

The following automatic conversions were performed:

'_symmetry_cell_setting' value 'Orthorhombic' changed to
'orthorhombic' according to
/home/saulius/struct/CIF-dictionaries/cif_core.dic dictionary named
'cif_core.dic' version 2.4.1 from 2010-06-29.

Automatic conversion script
Id: cif_fix_values 1715 2011-07-08 13:25:40Z adriana 
;
_cod_original_cell_volume 1325.0(3)
_cod_database_code 2220263
_cod_database_fobs_code 2220263

loop_
_symmetry_equiv_pos_as_xyz
'x, y, z'
'-x+1/2, -y, z+1/2'
'-x, y+1/2, -z+1/2'
'x+1/2, -y+1/2, -z'

loop_
_atom_site_type_symbol
_atom_site_label
_atom_site_fract_x
_atom_site_fract_y
_atom_site_fract_z
_atom_site_U_iso_or_equiv
_atom_site_adp_type
_atom_site_calc_flag
_atom_site_refinement_flags
_atom_site_occupancy
Cl Cl1 1.22788(14) 1.11816(8) -0.13149(7) 0.0753(4) Uani d . 1
N N1 0.9918(4) 0.9322(2) -0.09661(18) 0.0513(8) Uani d . 1
N N2 0.8770(4) 0.7449(2) 0.32629(18) 0.0555(8) Uani d . 1
C C1 1.0238(4) 0.8391(3) -0.0595(2) 0.0477(9) Uani d . 1
H H1 1.0788 0.7861 -0.0962 0.057 Uiso calc R 1
C C2 0.9776(4) 0.8127(2) 0.0381(2) 0.0436(9) Uani d . 1
C C3 0.8837(4) 0.8839(3) 0.0949(2) 0.0460(9) Uani d . 1
H H3 0.8439 0.9491 0.0686 0.055 Uiso calc R 1
C C4 0.8472(5) 0.8618(3) 0.1884(2) 0.0478(9) Uani d . 1
H H4 0.7815 0.9112 0.2235 0.057 Uiso calc R 1
C C5 0.9077(4) 0.7656(3) 0.2319(2) 0.0441(9) Uani d . 1
C C6 0.9993(5) 0.6920(3) 0.1744(2) 0.0498(9) Uani d . 1
H H6 1.0379 0.6261 0.2002 0.060 Uiso calc R 1
C C7 1.0331(5) 0.7156(3) 0.0807(2) 0.0510(10) Uani d . 1
H H7 1.0949 0.6652 0.0445 0.061 Uiso calc R 1
C C8 0.7854(5) 0.8221(3) 0.3849(2) 0.0719(12) Uani d . 1
H H8A 0.8528 0.8878 0.3913 0.108 Uiso calc R 1
H H8B 0.7660 0.7908 0.4467 0.108 Uiso calc R 1
H H8C 0.6763 0.8394 0.3559 0.108 Uiso calc R 1
C C9 0.9648(5) 0.6548(3) 0.3736(2) 0.0671(11) Uani d . 1
H H9A 0.9342 0.5870 0.3432 0.101 Uiso calc R 1
H H9B 0.9305 0.6524 0.4393 0.101 Uiso calc R 1
H H9C 1.0876 0.6654 0.3696 0.101 Uiso calc R 1
C C10 1.0315(5) 0.9502(3) -0.1928(2) 0.0452(9) Uani d . 1
C C11 1.1315(4) 1.0405(3) -0.2197(2) 0.0481(9) Uani d . 1
C C12 1.1594(5) 1.0664(3) -0.3137(2) 0.0595(10) Uani d . 1
H H12 1.2266 1.1269 -0.3298 0.071 Uiso calc R 1
C C13 1.0873(5) 1.0020(3) -0.3841(3) 0.0654(11) Uani d . 1
H H13 1.1042 1.0197 -0.4478 0.078 Uiso calc R 1
C C14 0.9911(5) 0.9125(3) -0.3600(3) 0.0661(11) Uani d . 1
H H14 0.9451 0.8682 -0.4075 0.079 Uiso calc R 1
C C15 0.9612(5) 0.8869(3) -0.2650(2) 0.0587(10) Uani d . 1
H H15 0.8932 0.8266 -0.2497 0.070 Uiso calc R 1

loop_
_atom_site_aniso_label
_atom_site_aniso_U_11
_atom_site_aniso_U_22
_atom_site_aniso_U_33
_atom_site_aniso_U_12
_atom_site_aniso_U_13
_atom_site_aniso_U_23
Cl1 0.0818(8) 0.0730(7) 0.0711(6) -0.0204(6) -0.0003(6) -0.0069(5)
N1 0.060(2) 0.0516(17) 0.0423(16) -0.0012(18) 0.0060(16) 0.0035(14)
N2 0.053(2) 0.069(2) 0.0440(17) 0.0048(18) 0.0025(15) 0.0064(15)
C1 0.048(3) 0.050(2) 0.045(2) -0.0014(19) -0.0003(19) -0.0074(17)
C2 0.046(2) 0.0450(19) 0.0397(19) -0.0033(19) 0.0012(18) -0.0035(16)
C3 0.049(2) 0.0394(18) 0.049(2) 0.0003(19) -0.0047(17) 0.0001(18)
C4 0.050(2) 0.048(2) 0.045(2) 0.0075(17) 0.0021(18) -0.0034(17)
C5 0.042(2) 0.052(2) 0.0386(19) -0.0057(18) -0.0011(17) -0.0029(18)
C6 0.057(3) 0.0407(19) 0.051(2) 0.005(2) -0.003(2) 0.0055(17)
C7 0.056(3) 0.049(2) 0.048(2) 0.0044(19) 0.0023(19) -0.0053(18)
C8 0.076(3) 0.095(3) 0.045(2) 0.004(3) 0.012(2) -0.002(2)
C9 0.062(3) 0.078(3) 0.061(2) -0.007(2) -0.004(2) 0.024(2)
C10 0.047(2) 0.046(2) 0.043(2) 0.0044(19) 0.0025(19) 0.0001(17)
C11 0.047(2) 0.050(2) 0.047(2) 0.0046(19) 0.0041(19) 0.0020(17)
C12 0.058(3) 0.063(2) 0.058(2) -0.002(2) 0.014(2) 0.009(2)
C13 0.069(3) 0.081(3) 0.046(2) 0.019(2) 0.008(2) 0.008(2)
C14 0.068(3) 0.080(3) 0.050(2) 0.007(3) -0.006(2) -0.007(2)
C15 0.062(3) 0.057(2) 0.057(2) -0.003(2) 0.000(2) -0.001(2)

loop_
_atom_type_symbol
_atom_type_description
_atom_type_scat_dispersion_real
_atom_type_scat_dispersion_imag
_atom_type_scat_source
C C 0.0033 0.0016 'International Tables Vol C Tables 4.2.6.8 and 6.1.1.4'
H H 0.0000 0.0000 'International Tables Vol C Tables 4.2.6.8 and 6.1.1.4'
N N 0.0061 0.0033 'International Tables Vol C Tables 4.2.6.8 and 6.1.1.4'
Cl Cl 0.1484 0.1585 'International Tables Vol C Tables 4.2.6.8 and 6.1.1.4'

loop_
_geom_angle_atom_site_label_1
_geom_angle_atom_site_label_2
_geom_angle_atom_site_label_3
_geom_angle
C1 N1 C10 119.4(3)
C5 N2 C8 121.2(3)
C5 N2 C9 120.1(3)
C8 N2 C9 117.6(3)
N1 C1 C2 122.5(3)
N1 C1 H1 118.8
C2 C1 H1 118.8
C3 C2 C7 116.5(3)
C3 C2 C1 122.2(3)
C7 C2 C1 121.2(3)
C4 C3 C2 122.5(3)
C4 C3 H3 118.7
C2 C3 H3 118.7
C3 C4 C5 120.9(3)
C3 C4 H4 119.6
C5 C4 H4 119.6
N2 C5 C6 121.8(3)
N2 C5 C4 121.2(3)
C6 C5 C4 117.0(3)
C7 C6 C5 121.0(3)
C7 C6 H6 119.5
C5 C6 H6 119.5
C6 C7 C2 122.1(3)
C6 C7 H7 119.0
C2 C7 H7 119.0
N2 C8 H8A 109.5
N2 C8 H8B 109.5
H8A C8 H8B 109.5
N2 C8 H8C 109.5
H8A C8 H8C 109.5
H8B C8 H8C 109.5
N2 C9 H9A 109.5
N2 C9 H9B 109.5
H9A C9 H9B 109.5
N2 C9 H9C 109.5
H9A C9 H9C 109.5
H9B C9 H9C 109.5
C15 C10 C11 117.3(3)
C15 C10 N1 122.2(3)
C11 C10 N1 120.2(3)
C12 C11 C10 121.8(3)
C12 C11 Cl1 119.7(3)
C10 C11 Cl1 118.5(3)
C11 C12 C13 119.6(3)
C11 C12 H12 120.2
C13 C12 H12 120.2
C14 C13 C12 119.9(3)
C14 C13 H13 120.0
C12 C13 H13 120.0
C13 C14 C15 120.6(4)
C13 C14 H14 119.7
C15 C14 H14 119.7
C10 C15 C14 120.8(3)
C10 C15 H15 119.6
C14 C15 H15 119.6

loop_
_geom_bond_atom_site_label_1
_geom_bond_atom_site_label_2
_geom_bond_distance
Cl1 C11 1.728(3)
N1 C1 1.274(3)
N1 C10 1.403(4)
N2 C5 1.371(4)
N2 C8 1.438(4)
N2 C9 1.453(4)
C1 C2 1.453(4)
C1 H1 0.9300
C2 C3 1.385(4)
C2 C7 1.395(4)
C3 C4 1.369(4)
C3 H3 0.9300
C4 C5 1.404(4)
C4 H4 0.9300
C5 C6 1.400(4)
C6 C7 1.373(4)
C6 H6 0.9300
C7 H7 0.9300
C8 H8A 0.9600
C8 H8B 0.9600
C8 H8C 0.9600
C9 H9A 0.9600
C9 H9B 0.9600
C9 H9C 0.9600
C10 C15 1.385(4)
C10 C11 1.398(4)
C11 C12 1.376(4)
C12 C13 1.379(5)
C12 H12 0.9300
C13 C14 1.364(5)
C13 H13 0.9300
C14 C15 1.390(4)
C14 H14 0.9300
C15 H15 0.9300

loop_
_geom_torsion_atom_site_label_1
_geom_torsion_atom_site_label_2
_geom_torsion_atom_site_label_3
_geom_torsion_atom_site_label_4
_geom_torsion
C10 N1 C1 C2 -176.5(3)
N1 C1 C2 C3 5.2(5)
N1 C1 C2 C7 -171.9(3)
C7 C2 C3 C4 0.5(5)
C1 C2 C3 C4 -176.7(3)
C2 C3 C4 C5 1.4(5)
C8 N2 C5 C6 178.9(3)
C9 N2 C5 C6 10.8(5)
C8 N2 C5 C4 -1.6(5)
C9 N2 C5 C4 -169.6(3)
C3 C4 C5 N2 177.6(3)
C3 C4 C5 C6 -2.8(5)
N2 C5 C6 C7 -178.1(3)
C4 C5 C6 C7 2.3(5)
C5 C6 C7 C2 -0.4(5)
C3 C2 C7 C6 -1.0(5)
C1 C2 C7 C6 176.2(3)
C1 N1 C10 C15 58.8(5)
C1 N1 C10 C11 -127.5(4)
C15 C10 C11 C12 0.1(5)
N1 C10 C11 C12 -173.9(3)
C15 C10 C11 Cl1 -177.6(2)
N1 C10 C11 Cl1 8.4(4)
C10 C11 C12 C13 0.1(5)
Cl1 C11 C12 C13 177.7(3)
C11 C12 C13 C14 -1.0(6)
C12 C13 C14 C15 1.6(6)
C11 C10 C15 C14 0.6(5)
N1 C10 C15 C14 174.4(3)
C13 C14 C15 C10 -1.5(6)

loop_
_cod_related_entry_id
_cod_related_entry_database
_cod_related_entry_code
1 ChemSpider 2890304
